data_1563607
loop_
_publ_author_name
'Heinl, Veronika'
'Seitz, Andreas'
'Balazs, Gabor'
'Seidl, Michael'
'Scheer, Manfred'

_publ_section_title
;
 Transfer of Polyantimony Units
;
_journal_name_full 'Chemical Science'
_journal_paper_doi 10.1039/D1SC02498A
_journal_year 2021
_chemical_formula_moiety 'C68 H116 Co4 Sb4'
_chemical_formula_sum 'C68 H116 Co4 Sb4'
_chemical_formula_weight 1656.32
_space_group_crystal_system hexagonal
_space_group_IT_number 180
_space_group_name_Hall 'P 62 2 (0 0 4)'
_space_group_name_H-M_alt 'P 62 2 2'
_atom_sites_solution_hydrogens geom
_atom_sites_solution_primary iterative
_audit_creation_date 2021-03-25
_audit_creation_method
;
Olex2 1.3
(compiled 2020.11.12 svn.r5f609507 for OlexSys, GUI svn.r6272)
;
_audit_update_record
;
2021-04-23 deposited with the CCDC.	2021-06-17 downloaded from the CCDC.
;
_cell_angle_alpha 90
_cell_angle_beta 90
_cell_angle_gamma 120
_cell_formula_units_Z 3
_cell_length_a 13.0892(8)
_cell_length_b 13.0892(8)
_cell_length_c 36.0383(18)
_cell_measurement_reflns_used 6280
_cell_measurement_temperature 123(1)
_cell_measurement_theta_max 72.5100
_cell_measurement_theta_min 4.5880
_cell_volume 5347.1(5)
_computing_cell_refinement 'CrysAlisPro 1.171.39.37b (Rigaku OD, 2017)'
_computing_data_collection 'CrysAlisPro 1.171.39.37b (Rigaku OD, 2017)'
_computing_data_reduction 'CrysAlisPro 1.171.39.37b (Rigaku OD, 2017)'
_computing_molecular_graphics 'Olex2 1.3 (Dolomanov et al., 2009)'
_computing_publication_material 'Olex2 1.3 (Dolomanov et al., 2009)'
_computing_structure_refinement 'SHELXL 2018/3 (Sheldrick, 2015)'
_computing_structure_solution 'olex2.solve 1.3 (Bourhis et al., 2015)'
_diffrn_ambient_temperature 123.15
_diffrn_detector 'CCD plate'
_diffrn_detector_area_resol_mean 10.5096
_diffrn_detector_type AtlasS2
_diffrn_measured_fraction_theta_full 0.996
_diffrn_measured_fraction_theta_max 0.992
_diffrn_measurement_details
;
List of Runs (angles in degrees, time in seconds):

  # Type    Start    End  Width  t~exp~   \w     \q     \k     \f   Frames
#--------------------------------------------------------------------------
  1  \w      5.00 121.00   0.50   30.00    --   39.65  77.00-180.00  232
  2  \w     73.00 178.00   0.50  100.00    --  107.66  77.00   0.00  210
  3  \w     73.00 178.00   0.50  100.00    --  107.66  77.00 -90.00  210
  4  \w     73.00 178.00   0.50  100.00    --  107.66  77.00 -30.00  210
  5  \w     73.00 178.00   0.50  100.00    --  107.66  77.00 -60.00  210
  6  \w    -98.00 -18.00   0.50   30.00    --  -39.65 125.00 -60.00  160
  7  \w      9.00 116.00   0.50   30.00    --   39.65  57.00  60.00  214
;
_diffrn_measurement_device 'four-circle diffractometer'
_diffrn_measurement_device_type 'Xcalibur, AtlasS2, Gemini ultra'
_diffrn_measurement_method '\w scans'
_diffrn_orient_matrix_type 'CrysAlisPro convention (1999,Acta A55,543-557)'
_diffrn_orient_matrix_UB_11 0.1081830000
_diffrn_orient_matrix_UB_12 0.1045376000
_diffrn_orient_matrix_UB_13 0.0181064000
_diffrn_orient_matrix_UB_21 -0.0387320000
_diffrn_orient_matrix_UB_22 -0.0603895000
_diffrn_orient_matrix_UB_23 0.0381243000
_diffrn_orient_matrix_UB_31 0.0723694000
_diffrn_orient_matrix_UB_32 -0.0621020000
_diffrn_orient_matrix_UB_33 -0.0066621000
_diffrn_radiation_monochromator mirror
_diffrn_radiation_probe x-ray
_diffrn_radiation_type 'Cu K\a'
_diffrn_radiation_wavelength 1.54184
_diffrn_reflns_av_R_equivalents 0.0545
_diffrn_reflns_av_unetI/netI 0.0330
_diffrn_reflns_Laue_measured_fraction_full 0.996
_diffrn_reflns_Laue_measured_fraction_max 0.992
_diffrn_reflns_limit_h_max 10
_diffrn_reflns_limit_h_min -15
_diffrn_reflns_limit_k_max 10
_diffrn_reflns_limit_k_min -15
_diffrn_reflns_limit_l_max 39
_diffrn_reflns_limit_l_min -42
_diffrn_reflns_number 19596
_diffrn_reflns_point_group_measured_fraction_full 0.998
_diffrn_reflns_point_group_measured_fraction_max 0.991
_diffrn_reflns_theta_full 67.684
_diffrn_reflns_theta_max 72.933
_diffrn_reflns_theta_min 3.679
_diffrn_source 'fine-focus sealed X-ray tube'
_diffrn_source_type 'Enhance Ultra (Cu) X-ray Source'
_exptl_absorpt_coefficient_mu 19.176
_exptl_absorpt_correction_T_max 0.688
_exptl_absorpt_correction_T_min 0.521
_exptl_absorpt_correction_type analytical
_exptl_absorpt_process_details
;
CrysAlisPro 1.171.39.37b (Rigaku Oxford Diffraction, 2017)
Analytical numeric absorption correction using a multifaceted crystal
			model based on expressions derived by R.C. Clark & J.S. Reid.
(Clark, R. C. & Reid, J. S. (1995). Acta Cryst. A51, 887-897)
Empirical absorption correction using spherical harmonics,
 implemented in SCALE3 ABSPACK scaling algorithm.
;
_exptl_crystal_colour 'dark violet'
_exptl_crystal_colour_modifier dark
_exptl_crystal_colour_primary violet
_exptl_crystal_density_diffrn 1.543
_exptl_crystal_description block
_exptl_crystal_F_000 2508
_exptl_crystal_size_max 0.155
_exptl_crystal_size_mid 0.094
_exptl_crystal_size_min 0.075
_refine_diff_density_max 0.722
_refine_diff_density_min -1.475
_refine_diff_density_rms 0.111
_refine_ls_abs_structure_details
;
 Flack x determined using 1075 quotients [(I+)-(I-)]/[(I+)+(I-)]
 (Parsons, Flack and Wagner, Acta Cryst. B69 (2013) 249-259).
;
_refine_ls_abs_structure_Flack -0.041(6)
_refine_ls_extinction_method none
_refine_ls_goodness_of_fit_ref 1.094
_refine_ls_hydrogen_treatment constr
_refine_ls_matrix_type full
_refine_ls_number_parameters 211
_refine_ls_number_reflns 3543
_refine_ls_number_restraints 75
_refine_ls_restrained_S_all 1.084
_refine_ls_R_factor_all 0.0572
_refine_ls_R_factor_gt 0.0468
_refine_ls_shift/su_max 0.000
_refine_ls_shift/su_mean 0.000
_refine_ls_structure_factor_coef Fsqd
_refine_ls_weighting_details 'w=1/[\s^2^(Fo^2^)+(0.0392P)^2^+28.1951P] where P=(Fo^2^+2Fc^2^)/3'
_refine_ls_weighting_scheme calc
_refine_ls_wR_factor_gt 0.1064
_refine_ls_wR_factor_ref 0.1154
_reflns_Friedel_coverage 0.630
_reflns_Friedel_fraction_full 1.000
_reflns_Friedel_fraction_max 0.989
_reflns_number_gt 3117
_reflns_number_total 3543
_reflns_threshold_expression 'I > 2\s(I)'
_cod_data_source_file d1sc02498a2.cif
_cod_data_source_block heve124_2_abs
_cod_original_cell_volume 5347.1(7)
_cod_original_sg_symbol_Hall 'P 62 2c (0 0 1)'
_cod_database_code 1563607
_shelx_shelxl_version_number 2018/3
_chemical_oxdiff_formula C52H84Sb4Co4
_shelx_space_group_comment
;
The symmetry employed for this shelxl refinement is uniquely defined
by the following loop, which should always be used as a source of
symmetry information in preference to the above space-group names.
They are only intended as comments.
;
_reflns_odcompleteness_completeness 99.30
_reflns_odcompleteness_iscentric 1
_reflns_odcompleteness_theta 66.97
_olex2_refinement_description
;
1. Fixed Uiso
 At 1.2 times of:
  All C(H) groups
 At 1.5 times of:
  All C(H,H,H) groups
2. Restrained distances
 C8A-C6 \\sim C8B-C6 \\sim C9A-C6 \\sim C9B-C6 \\sim C7B-C6 \\sim C7A-C6
 with sigma of 0.02
3. Uiso/Uaniso restraints and constraints
C9A \\sim C9B \\sim C6 \\sim C7A \\sim C7B \\sim C8B \\sim C8A: within 1.7A
with sigma of 0.01 and sigma for terminal atoms of 0.02 within 1.7A
4. Others
 Fixed Sof: C8A(0.72) H8AA(0.72) H8AB(0.72) H8AC(0.72) C7A(0.72) H7AA(0.72)
 H7AB(0.72) H7AC(0.72) C9A(0.72) H9AA(0.72) H9AB(0.72) H9AC(0.72) C9B(0.28)
 H9BA(0.28) H9BB(0.28) H9BC(0.28) C8B(0.28) H8BA(0.28) H8BB(0.28) H8BC(0.28)
 C7B(0.28) H7BA(0.28) H7BB(0.28) H7BC(0.28)
5.a Aromatic/amide H refined with riding coordinates:
 C3(H3), C5(H5)
5.b Idealised Me refined as rotating group:
 C12(H12A,H12B,H12C), C13(H13A,H13B,H13C), C11(H11A,H11B,H11C), C8A(H8AA,H8AB,
 H8AC), C7A(H7AA,H7AB,H7AC), C9A(H9AA,H9AB,H9AC), C17(H17A,H17B,H17C), C15(H15A,
 H15B,H15C), C16(H16A,H16B,H16C), C9B(H9BA,H9BB,H9BC), C8B(H8BA,H8BB,H8BC),
 C7B(H7BA,H7BB,H7BC)
;
_olex2_submission_special_instructions 'No special instructions were received'
_oxdiff_exptl_absorpt_empirical_details
;
Empirical correction (ABSPACK) includes:
- Absorption correction using spherical harmonics
- Frame scaling
- Detector area scaling
;
_oxdiff_exptl_absorpt_empirical_full_max 1.754
_oxdiff_exptl_absorpt_empirical_full_min 0.760

loop_
_space_group_symop_operation_xyz
'x, y, z'
'-y, x-y, z+2/3'
'-x+y, -x, z+1/3'
'-x, -y, z'
'y, -x+y, z+2/3'
'x-y, x, z+1/3'
'y, x, -z+2/3'
'x-y, -y, -z'
'-x, -x+y, -z+1/3'
'-y, -x, -z+2/3'
'-x+y, y, -z'
'x, x-y, -z+1/3'

loop_
_atom_site_label
_atom_site_type_symbol
_atom_site_fract_x
_atom_site_fract_y
_atom_site_fract_z
_atom_site_U_iso_or_equiv
_atom_site_adp_type
_atom_site_occupancy
_atom_site_site_symmetry_order
_atom_site_calc_flag
_atom_site_refinement_flags_posn
_atom_site_refinement_flags_adp
_atom_site_refinement_flags_occupancy
_atom_site_disorder_assembly
_atom_site_disorder_group
Sb1 Sb 0.54935(6) 0.89426(6) 0.52374(2) 0.03755(19) Uani 1 1 d . . . . .
Co1 Co 0.37231(15) 0.89705(16) 0.54864(4) 0.0370(4) Uani 1 1 d . . . . .
C4 C 0.3121(11) 0.7328(10) 0.5787(2) 0.046(3) Uani 1 1 d . . . . .
C3 C 0.3313(11) 0.8259(10) 0.6034(2) 0.042(3) Uani 1 1 d . . . . .
H3 H 0.388094 0.854127 0.622766 0.051 Uiso 1 1 calc R U . . .
C5 C 0.2242(11) 0.7260(12) 0.5538(2) 0.055(4) Uani 1 1 d . . . . .
H5 H 0.196534 0.674946 0.532899 0.066 Uiso 1 1 calc R U . . .
C1 C 0.1827(9) 0.8042(12) 0.5637(3) 0.049(3) Uani 1 1 d . . . . .
C2 C 0.2546(10) 0.8717(10) 0.5954(3) 0.044(3) Uani 1 1 d . . . . .
C14 C 0.3442(15) 0.6397(12) 0.5848(3) 0.064(4) Uani 1 1 d . . . . .
C10 C 0.2446(12) 0.9532(12) 0.6233(3) 0.052(3) Uani 1 1 d . . . . .
C12 C 0.3611(11) 1.0228(12) 0.6442(3) 0.058(3) Uani 1 1 d . . . . .
H12A H 0.375744 0.968556 0.658925 0.087 Uiso 1 1 calc R U . . .
H12B H 0.356897 1.080211 0.660629 0.087 Uiso 1 1 calc R U . . .
H12C H 0.425485 1.064441 0.626338 0.087 Uiso 1 1 calc R U . . .
C13 C 0.1507(13) 0.8780(15) 0.6521(3) 0.073(4) Uani 1 1 d . . . . .
H13A H 0.072716 0.839458 0.640414 0.109 Uiso 1 1 calc R U . . .
H13B H 0.152261 0.928511 0.672439 0.109 Uiso 1 1 calc R U . . .
H13C H 0.167190 0.817872 0.661957 0.109 Uiso 1 1 calc R U . . .
C11 C 0.2160(15) 1.0433(15) 0.6063(3) 0.073(5) Uani 1 1 d . . . . .
H11A H 0.274636 1.089119 0.587228 0.110 Uiso 1 1 calc R U . . .
H11B H 0.217703 1.096507 0.625720 0.110 Uiso 1 1 calc R U . . .
H11C H 0.137329 1.001856 0.595036 0.110 Uiso 1 1 calc R U . . .
C6 C 0.0687(12) 0.7894(14) 0.5469(3) 0.077(5) Uani 1 1 d D U . . .
C8A C -0.0286(18) 0.758(3) 0.5758(5) 0.093(7) Uani 0.72 1 d D U P A 1
H8AA H -0.040990 0.689388 0.590108 0.139 Uiso 0.72 1 calc R U P A 1
H8AB H -0.101980 0.740689 0.563251 0.139 Uiso 0.72 1 calc R U P A 1
H8AC H -0.004748 0.825468 0.592646 0.139 Uiso 0.72 1 calc R U P A 1
C7A C 0.0926(16) 0.9008(18) 0.5246(5) 0.074(5) Uani 0.72 1 d D U P A 1
H7AA H 0.136872 0.971123 0.540048 0.111 Uiso 0.72 1 calc R U P A 1
H7AB H 0.017423 0.894127 0.517224 0.111 Uiso 0.72 1 calc R U P A 1
H7AC H 0.138730 0.907564 0.502326 0.111 Uiso 0.72 1 calc R U P A 1
C9A C 0.020(3) 0.690(2) 0.5178(5) 0.097(9) Uani 0.72 1 d D U P A 1
H9AA H 0.083312 0.702169 0.500554 0.145 Uiso 0.72 1 calc R U P A 1
H9AB H -0.044170 0.690119 0.503953 0.145 Uiso 0.72 1 calc R U P A 1
H9AC H -0.009624 0.613579 0.530275 0.145 Uiso 0.72 1 calc R U P A 1
C17 C 0.3386(14) 0.5735(12) 0.5488(3) 0.066(4) Uani 1 1 d . . . . .
H17A H 0.258505 0.536354 0.538565 0.099 Uiso 1 1 calc R U . . .
H17B H 0.359243 0.512666 0.554199 0.099 Uiso 1 1 calc R U . . .
H17C H 0.394384 0.629342 0.530660 0.099 Uiso 1 1 calc R U . . .
C15 C 0.2478(18) 0.5479(13) 0.6112(3) 0.094(6) Uani 1 1 d . . . . .
H15A H 0.252776 0.584596 0.635343 0.141 Uiso 1 1 calc R U . . .
H15B H 0.260171 0.480540 0.614489 0.141 Uiso 1 1 calc R U . . .
H15C H 0.169641 0.520675 0.600382 0.141 Uiso 1 1 calc R U . . .
C16 C 0.4644(16) 0.6833(12) 0.6034(3) 0.075(5) Uani 1 1 d . . . . .
H16A H 0.527084 0.738829 0.586828 0.113 Uiso 1 1 calc R U . . .
H16B H 0.475646 0.615978 0.608405 0.113 Uiso 1 1 calc R U . . .
H16C H 0.467436 0.722983 0.626755 0.113 Uiso 1 1 calc R U . . .
C9B C 0.046(6) 0.736(6) 0.5075(10) 0.083(13) Uani 0.28 1 d D U P A 2
H9BA H 0.105173 0.793530 0.490430 0.124 Uiso 0.28 1 calc R U P A 2
H9BB H -0.032870 0.716963 0.499324 0.124 Uiso 0.28 1 calc R U P A 2
H9BC H 0.051802 0.664328 0.507858 0.124 Uiso 0.28 1 calc R U P A 2
C8B C -0.016(4) 0.684(4) 0.5719(12) 0.079(12) Uani 0.28 1 d D U P A 2
H8BA H -0.003593 0.617085 0.567477 0.119 Uiso 0.28 1 calc R U P A 2
H8BB H -0.098002 0.660693 0.565994 0.119 Uiso 0.28 1 calc R U P A 2
H8BC H -0.000308 0.707376 0.598041 0.119 Uiso 0.28 1 calc R U P A 2
C7B C 0.026(4) 0.877(4) 0.5551(13) 0.080(10) Uani 0.28 1 d D U P A 2
H7BA H 0.009058 0.875921 0.581671 0.119 Uiso 0.28 1 calc R U P A 2
H7BB H -0.046186 0.855264 0.540884 0.119 Uiso 0.28 1 calc R U P A 2
H7BC H 0.087129 0.957087 0.547984 0.119 Uiso 0.28 1 calc R U P A 2

loop_
_atom_site_aniso_label
_atom_site_aniso_U_11
_atom_site_aniso_U_22
_atom_site_aniso_U_33
_atom_site_aniso_U_23
_atom_site_aniso_U_13
_atom_site_aniso_U_12
Sb1 0.0546(4) 0.0481(4) 0.0100(2) 0.0006(2) -0.0027(2) 0.0258(4)
Co1 0.0494(10) 0.0478(10) 0.0102(6) 0.0028(6) 0.0013(6) 0.0217(9)
C4 0.072(8) 0.044(6) 0.013(4) 0.010(4) 0.002(4) 0.023(6)
C3 0.059(7) 0.046(6) 0.008(4) 0.009(4) 0.003(4) 0.016(5)
C5 0.058(7) 0.066(8) 0.011(4) 0.002(5) 0.001(4) 0.008(7)
C1 0.030(5) 0.070(8) 0.025(5) 0.006(5) 0.009(4) 0.009(6)
C2 0.047(6) 0.055(7) 0.016(4) 0.007(4) 0.011(4) 0.017(5)
C14 0.107(12) 0.059(8) 0.025(5) 0.002(5) 0.000(6) 0.040(8)
C10 0.058(8) 0.079(9) 0.020(5) -0.001(5) 0.006(5) 0.033(7)
C12 0.058(8) 0.071(9) 0.040(6) -0.024(6) -0.003(6) 0.029(7)
C13 0.066(9) 0.099(12) 0.031(6) -0.009(7) 0.015(6) 0.025(9)
C11 0.111(13) 0.111(13) 0.032(6) 0.001(7) 0.013(7) 0.081(11)
C6 0.050(7) 0.125(12) 0.036(6) -0.008(7) -0.003(5) 0.030(7)
C8A 0.054(10) 0.148(17) 0.043(9) -0.015(11) 0.004(8) 0.026(12)
C7A 0.048(9) 0.128(15) 0.045(8) -0.005(10) -0.010(8) 0.043(10)
C9A 0.068(14) 0.143(19) 0.040(10) -0.019(12) 0.001(10) 0.023(13)
C17 0.106(11) 0.054(8) 0.026(5) 0.005(5) 0.005(6) 0.031(8)
C15 0.18(2) 0.055(9) 0.035(6) 0.013(6) 0.031(9) 0.052(11)
C16 0.139(16) 0.065(9) 0.035(6) -0.004(6) -0.027(8) 0.061(11)
C9B 0.060(18) 0.13(2) 0.032(17) -0.006(17) -0.007(16) 0.027(18)
C8B 0.046(15) 0.14(2) 0.037(15) -0.016(18) -0.002(14) 0.031(17)
C7B 0.049(14) 0.134(18) 0.042(13) -0.010(14) -0.005(12) 0.036(14)

loop_
_atom_type_symbol
_atom_type_description
_atom_type_scat_dispersion_real
_atom_type_scat_dispersion_imag
_atom_type_scat_source
C C 0.0181 0.0091 'International Tables Vol C Tables 4.2.6.8 and 6.1.1.4'
H H 0.0000 0.0000 'International Tables Vol C Tables 4.2.6.8 and 6.1.1.4'
Co Co -2.3653 3.6143 'International Tables Vol C Tables 4.2.6.8 and 6.1.1.4'
Sb Sb -0.0562 5.8946 'International Tables Vol C Tables 4.2.6.8 and 6.1.1.4'

loop_
_exptl_crystal_face_index_h
_exptl_crystal_face_index_k
_exptl_crystal_face_index_l
_exptl_crystal_face_perp_dist
7 -7 5 0.0633
0 -2 23 0.0263
1 1 -23 0.0480
-1 -1 23 0.0329
7 -7 5 0.0633
-1 0 -23 0.0411
-7 7 -7 0.0711
1 3 -21 0.0508
-1 -3 21 0.0328
3 5 3 0.0527
2 -6 -17 0.0561
-5 0 -17 0.0498
-8 6 -1 0.0732
3 3 -16 0.0478
5 4 2 0.0429
-3 -5 -3 0.0411
-7 0 0 0.0523
-7 8 4 0.0733
0 7 -5 0.0557

loop_
_geom_angle_atom_site_label_1
_geom_angle_atom_site_label_2
_geom_angle_atom_site_label_3
_geom_angle
_geom_angle_site_symmetry_1
_geom_angle_site_symmetry_3
_geom_angle_publ_flag
Sb1 Sb1 Sb1 71.763(19) 8_676 11_556 ?
Co1 Sb1 Sb1 56.63(4) 4_675 8_676 ?
Co1 Sb1 Sb1 94.42(4) 4_675 11_556 ?
Co1 Sb1 Sb1 101.42(4) . 8_676 ?
Co1 Sb1 Sb1 49.97(4) 11_556 11_556 ?
Co1 Sb1 Sb1 53.61(4) . 11_556 ?
Co1 Sb1 Sb1 54.14(4) 11_556 8_676 ?
Co1 Sb1 Co1 103.57(5) . 11_556 ?
Co1 Sb1 Co1 74.80(7) . 4_675 ?
Co1 Sb1 Co1 108.67(5) 4_675 11_556 ?
Sb1 Co1 Sb1 90.58(6) . 4_675 ?
Sb1 Co1 Sb1 69.23(4) 4_675 11_556 ?
Sb1 Co1 Sb1 76.41(5) . 11_556 ?
Sb1 Co1 Co1 51.85(5) 4_675 4_675 ?
Sb1 Co1 Co1 53.35(5) . 4_675 ?
Sb1 Co1 Co1 95.35(4) 11_556 4_675 ?
Sb1 Co1 Co1 37.09(3) 11_556 11_556 ?
Sb1 Co1 Co1 76.14(3) 4_675 11_556 ?
Sb1 Co1 Co1 39.34(3) . 11_556 ?
Co1 Co1 Co1 71.25(5) 4_675 11_556 ?
C4 Co1 Sb1 170.6(3) . 4_675 ?
C4 Co1 Sb1 92.6(3) . . ?
C4 Co1 Sb1 120.1(3) . 11_556 ?
C4 Co1 Co1 124.4(3) . 4_675 ?
C4 Co1 Co1 111.6(3) . 11_556 ?
C4 Co1 C1 65.3(5) . . ?
C4 Co1 C2 65.6(4) . . ?
C3 Co1 Sb1 111.0(4) . . ?
C3 Co1 Sb1 132.2(3) . 4_675 ?
C3 Co1 Sb1 155.3(3) . 11_556 ?
C3 Co1 Co1 108.0(3) . 4_675 ?
C3 Co1 Co1 145.1(3) . 11_556 ?
C3 Co1 C4 38.6(4) . . ?
C3 Co1 C1 64.3(4) . . ?
C3 Co1 C2 38.6(4) . . ?
C5 Co1 Sb1 91.5(3) . 11_556 ?
C5 Co1 Sb1 146.1(4) . 4_675 ?
C5 Co1 Sb1 112.4(4) . . ?
C5 Co1 Co1 161.7(4) . 4_675 ?
C5 Co1 Co1 105.5(3) . 11_556 ?
C5 Co1 C4 38.9(5) . . ?
C5 Co1 C3 63.8(4) . . ?
C5 Co1 C1 38.3(5) . . ?
C5 Co1 C2 64.5(4) . . ?
C1 Co1 Sb1 97.3(3) . 11_556 ?
C1 Co1 Sb1 114.4(4) . 4_675 ?
C1 Co1 Sb1 150.6(4) . . ?
C1 Co1 Co1 155.5(4) . 4_675 ?
C1 Co1 Co1 129.1(3) . 11_556 ?
C2 Co1 Sb1 149.1(3) . . ?
C2 Co1 Sb1 132.8(3) . 11_556 ?
C2 Co1 Sb1 108.0(3) . 4_675 ?
C2 Co1 Co1 120.4(3) . 4_675 ?
C2 Co1 Co1 167.9(3) . 11_556 ?
C2 Co1 C1 38.7(4) . . ?
C3 C4 Co1 69.1(6) . . ?
C3 C4 C5 103.8(11) . . ?
C3 C4 C14 127.3(10) . . ?
C5 C4 Co1 68.3(7) . . ?
C5 C4 C14 126.1(12) . . ?
C14 C4 Co1 140.5(9) . . ?
Co1 C3 H3 122.2 . . ?
C4 C3 Co1 72.2(5) . . ?
C4 C3 H3 124.1 . . ?
C4 C3 C2 111.8(10) . . ?
C2 C3 Co1 73.0(5) . . ?
C2 C3 H3 124.1 . . ?
Co1 C5 H5 120.1 . . ?
C4 C5 Co1 72.9(7) . . ?
C4 C5 H5 123.8 . . ?
C1 C5 Co1 74.8(7) . . ?
C1 C5 C4 112.5(10) . . ?
C1 C5 H5 123.8 . . ?
C5 C1 Co1 66.9(7) . . ?
C5 C1 C2 105.5(10) . . ?
C5 C1 C6 120.5(11) . . ?
C2 C1 Co1 69.8(6) . . ?
C2 C1 C6 132.7(12) . . ?
C6 C1 Co1 136.5(8) . . ?
C3 C2 Co1 68.4(6) . . ?
C3 C2 C1 106.1(10) . . ?
C3 C2 C10 119.1(9) . . ?
C1 C2 Co1 71.5(6) . . ?
C1 C2 C10 133.3(11) . . ?
C10 C2 Co1 134.6(8) . . ?
C4 C14 C17 112.4(10) . . ?
C4 C14 C15 105.7(12) . . ?
C4 C14 C16 114.6(12) . . ?
C17 C14 C15 106.7(11) . . ?
C16 C14 C17 109.1(13) . . ?
C16 C14 C15 107.8(11) . . ?
C2 C10 C12 109.5(10) . . ?
C2 C10 C13 108.7(11) . . ?
C2 C10 C11 114.6(9) . . ?
C12 C10 C13 106.9(9) . . ?
C12 C10 C11 107.1(12) . . ?
C11 C10 C13 109.8(12) . . ?
C10 C12 H12A 109.5 . . ?
C10 C12 H12B 109.5 . . ?
C10 C12 H12C 109.5 . . ?
H12A C12 H12B 109.5 . . ?
H12A C12 H12C 109.5 . . ?
H12B C12 H12C 109.5 . . ?
C10 C13 H13A 109.5 . . ?
C10 C13 H13B 109.5 . . ?
C10 C13 H13C 109.5 . . ?
H13A C13 H13B 109.5 . . ?
H13A C13 H13C 109.5 . . ?
H13B C13 H13C 109.5 . . ?
C10 C11 H11A 109.5 . . ?
C10 C11 H11B 109.5 . . ?
C10 C11 H11C 109.5 . . ?
H11A C11 H11B 109.5 . . ?
H11A C11 H11C 109.5 . . ?
H11B C11 H11C 109.5 . . ?
C1 C6 C8A 113.0(13) . . ?
C1 C6 C7A 111.1(12) . . ?
C1 C6 C9A 109.9(17) . . ?
C1 C6 C9B 112(3) . . ?
C1 C6 C8B 96(2) . . ?
C1 C6 C7B 122(2) . . ?
C8A C6 C7A 110.5(17) . . ?
C8A C6 C9A 107.6(16) . . ?
C9A C6 C7A 104.2(15) . . ?
C9B C6 C8B 104(3) . . ?
C9B C6 C7B 117(4) . . ?
C7B C6 C8B 101(3) . . ?
C6 C8A H8AA 109.5 . . ?
C6 C8A H8AB 109.5 . . ?
C6 C8A H8AC 109.5 . . ?
H8AA C8A H8AB 109.5 . . ?
H8AA C8A H8AC 109.5 . . ?
H8AB C8A H8AC 109.5 . . ?
C6 C7A H7AA 109.5 . . ?
C6 C7A H7AB 109.5 . . ?
C6 C7A H7AC 109.5 . . ?
H7AA C7A H7AB 109.5 . . ?
H7AA C7A H7AC 109.5 . . ?
H7AB C7A H7AC 109.5 . . ?
C6 C9A H9AA 109.5 . . ?
C6 C9A H9AB 109.5 . . ?
C6 C9A H9AC 109.5 . . ?
H9AA C9A H9AB 109.5 . . ?
H9AA C9A H9AC 109.5 . . ?
H9AB C9A H9AC 109.5 . . ?
C14 C17 H17A 109.5 . . ?
C14 C17 H17B 109.5 . . ?
C14 C17 H17C 109.5 . . ?
H17A C17 H17B 109.5 . . ?
H17A C17 H17C 109.5 . . ?
H17B C17 H17C 109.5 . . ?
C14 C15 H15A 109.5 . . ?
C14 C15 H15B 109.5 . . ?
C14 C15 H15C 109.5 . . ?
H15A C15 H15B 109.5 . . ?
H15A C15 H15C 109.5 . . ?
H15B C15 H15C 109.5 . . ?
C14 C16 H16A 109.5 . . ?
C14 C16 H16B 109.5 . . ?
C14 C16 H16C 109.5 . . ?
H16A C16 H16B 109.5 . . ?
H16A C16 H16C 109.5 . . ?
H16B C16 H16C 109.5 . . ?
C6 C9B H9BA 109.5 . . ?
C6 C9B H9BB 109.5 . . ?
C6 C9B H9BC 109.5 . . ?
H9BA C9B H9BB 109.5 . . ?
H9BA C9B H9BC 109.5 . . ?
H9BB C9B H9BC 109.5 . . ?
C6 C8B H8BA 109.5 . . ?
C6 C8B H8BB 109.5 . . ?
C6 C8B H8BC 109.5 . . ?
H8BA C8B H8BB 109.5 . . ?
H8BA C8B H8BC 109.5 . . ?
H8BB C8B H8BC 109.5 . . ?
C6 C7B H7BA 109.5 . . ?
C6 C7B H7BB 109.5 . . ?
C6 C7B H7BC 109.5 . . ?
H7BA C7B H7BB 109.5 . . ?
H7BA C7B H7BC 109.5 . . ?
H7BB C7B H7BC 109.5 . . ?

loop_
_geom_bond_atom_site_label_1
_geom_bond_atom_site_label_2
_geom_bond_distance
_geom_bond_site_symmetry_2
_geom_bond_publ_flag
Sb1 Sb1 3.1763(13) 11_556 ?
Sb1 Sb1 2.9452(13) 8_676 ?
Sb1 Co1 2.6306(14) 11_556 ?
Sb1 Co1 2.5023(19) . ?
Sb1 Co1 2.5528(18) 4_675 ?
Co1 Co1 3.071(4) 4_675 ?
Co1 Co1 4.034(3) 11_556 ?
Co1 C4 2.173(10) . ?
Co1 C3 2.133(9) . ?
Co1 C5 2.113(13) . ?
Co1 C1 2.217(11) . ?
Co1 C2 2.194(10) . ?
C4 C3 1.425(15) . ?
C4 C5 1.427(16) . ?
C4 C14 1.491(17) . ?
C3 H3 0.9500 . ?
C3 C2 1.432(17) . ?
C5 H5 0.9500 . ?
C5 C1 1.42(2) . ?
C1 C2 1.463(15) . ?
C1 C6 1.530(18) . ?
C2 C10 1.519(16) . ?
C14 C17 1.544(16) . ?
C14 C15 1.56(2) . ?
C14 C16 1.53(2) . ?
C10 C12 1.527(17) . ?
C10 C13 1.533(16) . ?
C10 C11 1.533(18) . ?
C12 H12A 0.9800 . ?
C12 H12B 0.9800 . ?
C12 H12C 0.9800 . ?
C13 H13A 0.9800 . ?
C13 H13B 0.9800 . ?
C13 H13C 0.9800 . ?
C11 H11A 0.9800 . ?
C11 H11B 0.9800 . ?
C11 H11C 0.9800 . ?
C6 C8A 1.536(16) . ?
C6 C7A 1.555(17) . ?
C6 C9A 1.542(17) . ?
C6 C9B 1.54(2) . ?
C6 C8B 1.56(2) . ?
C6 C7B 1.54(2) . ?
C8A H8AA 0.9800 . ?
C8A H8AB 0.9800 . ?
C8A H8AC 0.9800 . ?
C7A H7AA 0.9800 . ?
C7A H7AB 0.9800 . ?
C7A H7AC 0.9800 . ?
C9A H9AA 0.9800 . ?
C9A H9AB 0.9800 . ?
C9A H9AC 0.9800 . ?
C17 H17A 0.9800 . ?
C17 H17B 0.9800 . ?
C17 H17C 0.9800 . ?
C15 H15A 0.9800 . ?
C15 H15B 0.9800 . ?
C15 H15C 0.9800 . ?
C16 H16A 0.9800 . ?
C16 H16B 0.9800 . ?
C16 H16C 0.9800 . ?
C9B H9BA 0.9800 . ?
C9B H9BB 0.9800 . ?
C9B H9BC 0.9800 . ?
C8B H8BA 0.9800 . ?
C8B H8BB 0.9800 . ?
C8B H8BC 0.9800 . ?
C7B H7BA 0.9800 . ?
C7B H7BB 0.9800 . ?
C7B H7BC 0.9800 . ?

loop_
_geom_torsion_atom_site_label_1
_geom_torsion_atom_site_label_2
_geom_torsion_atom_site_label_3
_geom_torsion_atom_site_label_4
_geom_torsion
_geom_torsion_site_symmetry_1
_geom_torsion_site_symmetry_2
_geom_torsion_site_symmetry_3
_geom_torsion_site_symmetry_4
_geom_torsion_publ_flag
Co1 C4 C3 C2 62.7(7) . . . . ?
Co1 C4 C5 C1 -64.9(9) . . . . ?
Co1 C4 C14 C17 -63.0(19) . . . . ?
Co1 C4 C14 C15 -179.1(10) . . . . ?
Co1 C4 C14 C16 62.3(15) . . . . ?
Co1 C3 C2 C1 61.9(7) . . . . ?
Co1 C3 C2 C10 -130.1(10) . . . . ?
Co1 C5 C1 C2 -59.4(7) . . . . ?
Co1 C5 C1 C6 131.6(10) . . . . ?
Co1 C1 C2 C3 -59.9(7) . . . . ?
Co1 C1 C2 C10 134.6(13) . . . . ?
Co1 C1 C6 C8A -156.4(16) . . . . ?
Co1 C1 C6 C7A -31.5(19) . . . . ?
Co1 C1 C6 C9A 83.3(18) . . . . ?
Co1 C1 C6 C9B 58(3) . . . . ?
Co1 C1 C6 C8B 165(2) . . . . ?
Co1 C1 C6 C7B -88(3) . . . . ?
Co1 C2 C10 C12 -57.3(14) . . . . ?
Co1 C2 C10 C13 -173.7(10) . . . . ?
Co1 C2 C10 C11 63.0(17) . . . . ?
C4 C3 C2 Co1 -62.2(7) . . . . ?
C4 C3 C2 C1 -0.3(12) . . . . ?
C4 C3 C2 C10 167.7(10) . . . . ?
C4 C5 C1 Co1 63.7(9) . . . . ?
C4 C5 C1 C2 4.3(13) . . . . ?
C4 C5 C1 C6 -164.7(10) . . . . ?
C3 C4 C5 Co1 60.5(7) . . . . ?
C3 C4 C5 C1 -4.4(13) . . . . ?
C3 C4 C14 C17 -165.7(13) . . . . ?
C3 C4 C14 C15 78.2(16) . . . . ?
C3 C4 C14 C16 -40.4(18) . . . . ?
C3 C2 C10 C12 30.3(15) . . . . ?
C3 C2 C10 C13 -86.2(13) . . . . ?
C3 C2 C10 C11 150.6(12) . . . . ?
C5 C4 C3 Co1 -59.9(7) . . . . ?
C5 C4 C3 C2 2.8(12) . . . . ?
C5 C4 C14 C17 36.4(19) . . . . ?
C5 C4 C14 C15 -79.6(14) . . . . ?
C5 C4 C14 C16 161.8(11) . . . . ?
C5 C1 C2 Co1 57.6(7) . . . . ?
C5 C1 C2 C3 -2.3(11) . . . . ?
C5 C1 C2 C10 -167.9(12) . . . . ?
C5 C1 C6 C8A 115.9(17) . . . . ?
C5 C1 C6 C7A -119.2(13) . . . . ?
C5 C1 C6 C9A -4.3(17) . . . . ?
C5 C1 C6 C9B -30(3) . . . . ?
C5 C1 C6 C8B 78(2) . . . . ?
C5 C1 C6 C7B -176(2) . . . . ?
C1 C2 C10 C12 -165.7(12) . . . . ?
C1 C2 C10 C13 77.9(15) . . . . ?
C1 C2 C10 C11 -45.4(19) . . . . ?
C2 C1 C6 C8A -50(2) . . . . ?
C2 C1 C6 C7A 75.4(16) . . . . ?
C2 C1 C6 C9A -169.8(14) . . . . ?
C2 C1 C6 C9B 164(3) . . . . ?
C2 C1 C6 C8B -88(3) . . . . ?
C2 C1 C6 C7B 19(3) . . . . ?
C14 C4 C3 Co1 138.4(13) . . . . ?
C14 C4 C3 C2 -158.9(12) . . . . ?
C14 C4 C5 Co1 -137.5(12) . . . . ?
C14 C4 C5 C1 157.6(11) . . . . ?
C6 C1 C2 Co1 -135.5(14) . . . . ?
C6 C1 C2 C3 164.7(12) . . . . ?
C6 C1 C2 C10 -1(2) . . . . ?

loop_
_exptl_oxdiff_crystal_face_indexfrac_h
_exptl_oxdiff_crystal_face_indexfrac_k
_exptl_oxdiff_crystal_face_indexfrac_l
_exptl_oxdiff_crystal_face_x
_exptl_oxdiff_crystal_face_y
_exptl_oxdiff_crystal_face_z
7.0095 -7.3235 4.9916 0.0831 0.3611 0.9288
-0.1935 -1.5303 22.8235 0.2323 0.9700 -0.0710
0.7462 0.9892 -22.9116 -0.2307 -0.9621 0.1452
-0.9630 -1.0350 23.0210 0.2045 0.9775 -0.1588
7.0178 -7.0004 5.0050 0.1180 0.3417 0.9093
-1.0311 0.0293 -23.0141 -0.5252 -0.8392 0.0769
-7.0206 7.0031 -7.0064 -0.1543 -0.4181 -0.8963
0.9599 3.0348 -21.0245 0.0404 -1.0220 0.0211
-0.9599 -3.0348 21.0245 -0.0404 1.0220 -0.0211
2.9849 5.0089 2.9832 0.9005 -0.3044 -0.1149
1.9909 -5.9799 -17.0019 -0.7176 -0.3642 0.6287
-5.0168 0.0123 -17.0009 -0.8493 -0.4546 -0.2506
-8.0077 5.9914 -0.9975 -0.2580 -0.0897 -0.9449
2.9640 3.0323 -16.0254 0.3475 -0.9089 0.1330
4.9836 4.0134 1.9805 0.9945 -0.3599 0.0982
-2.9849 -5.0089 -2.9832 -0.9005 0.3044 0.1149
-6.9898 -0.0154 0.0156 -0.7575 0.2723 -0.5050
-7.0080 7.9893 3.9989 0.1494 -0.0586 -1.0300
-0.0280 7.0158 -5.0206 0.6395 -0.6140 -0.4043
